data_4322811
loop_
_publ_author_name
'Rainer Burth'
'Michael Gelinsky'
'Heinrich Vahrenkamp'

_publ_section_title
;
 Controlled Formation of Tri- and Octanuclear Benzylthiolate Complexes of
 Zinc
;
_journal_name_full 'Inorganic Chemistry'
_journal_page_first 2833
_journal_page_last 2836
_journal_paper_doi 10.1021/ic971402j
_journal_volume 37
_journal_year 1998
_chemical_formula_moiety (C13H22N)2(C112H112S17Zn8)(CH4O)5
_chemical_formula_sum 'C143 H176 N2 O5 S17 Zn8'
_chemical_formula_weight 3071.22
_chemical_name_common '[BzEt3N]2[Zn8S(BzS)16]'
_chemical_name_systematic
;
Bis-[triethylbenzylammonium][(\m4-sulfido)-hexadeca-(benzylthiolato)-
octa-zincate]
;
_space_group_IT_number 2
_symmetry_cell_setting triclinic
_symmetry_space_group_name_Hall '-P 1'
_symmetry_space_group_name_H-M 'P -1'
_atom_sites_solution_hydrogens geom
_atom_sites_solution_primary direct
_atom_sites_solution_secondary difmap
_audit_creation_method SHELXL-97
_cell_angle_alpha 106.82(3)
_cell_angle_beta 100.11(3)
_cell_angle_gamma 91.14(3)
_cell_formula_units_Z 2
_cell_length_a 16.739(3)
_cell_length_b 16.762(3)
_cell_length_c 28.154(6)
_cell_measurement_temperature 205(2)
_cell_volume 7423(3)
_computing_publication_material 'SHELXL-97 (Sheldrick, 1997)'
_computing_structure_refinement 'SHELXL-97 (Sheldrick, 1997)'
_computing_structure_solution 'SHELXS-97 (Sheldrick, 1990)'
_diffrn_ambient_temperature 205(2)
_diffrn_measured_fraction_theta_full 0.600
_diffrn_measured_fraction_theta_max 0.600
_diffrn_measurement_device_type STOE-IPDS
_diffrn_measurement_method 'phi-mode, oscillation'
_diffrn_radiation_monochromator graphite
_diffrn_radiation_source 'fine-focus sealed tube'
_diffrn_radiation_type MoK\a
_diffrn_radiation_wavelength 0.71073
_diffrn_reflns_av_R_equivalents 0.0400
_diffrn_reflns_av_sigmaI/netI 0.0456
_diffrn_reflns_limit_h_max 20
_diffrn_reflns_limit_h_min -20
_diffrn_reflns_limit_k_max 20
_diffrn_reflns_limit_k_min -13
_diffrn_reflns_limit_l_max 34
_diffrn_reflns_limit_l_min -34
_diffrn_reflns_number 29380
_diffrn_reflns_theta_full 28.18
_diffrn_reflns_theta_max 28.18
_diffrn_reflns_theta_min 2.15
_diffrn_standards_decay_% None
_diffrn_standards_interval_count None
_diffrn_standards_interval_time None
_diffrn_standards_number None
_exptl_absorpt_coefficient_mu 1.559
_exptl_absorpt_correction_type none
_exptl_crystal_colour colourless
_exptl_crystal_density_diffrn 1.373
_exptl_crystal_density_meas ?
_exptl_crystal_density_method 'not measured'
_exptl_crystal_description isometric
_exptl_crystal_F_000 3196
_exptl_crystal_size_max 0.2
_exptl_crystal_size_mid 0.2
_exptl_crystal_size_min 0.1
_refine_diff_density_max 0.904
_refine_diff_density_min -0.805
_refine_diff_density_rms 0.065
_refine_ls_extinction_method none
_refine_ls_goodness_of_fit_ref 1.004
_refine_ls_hydrogen_treatment mixed
_refine_ls_matrix_type fullcycle
_refine_ls_number_parameters 1565
_refine_ls_number_reflns 21887
_refine_ls_number_restraints 0
_refine_ls_restrained_S_all 1.004
_refine_ls_R_factor_all 0.0721
_refine_ls_R_factor_gt 0.0499
_refine_ls_shift/su_max 0.076
_refine_ls_shift/su_mean 0.004
_refine_ls_structure_factor_coef Fsqd
_refine_ls_weighting_details 'w=1/[\s^2^(Fo^2^)+(0.0751P)^2^+6.5801P] where P=(Fo^2^+2Fc^2^)/3'
_refine_ls_weighting_scheme calc
_refine_ls_wR_factor_gt 0.1248
_refine_ls_wR_factor_ref 0.1373
_reflns_number_gt 16130
_reflns_number_total 21887
_reflns_threshold_expression >2sigma(I)
_cod_data_source_file ic971402j_2.cif
_cod_data_source_block g2f
_cod_depositor_comments
;
The following automatic conversions were performed:

'_exptl_absorpt_correction_type' value 'None' changed to 'none'
according to the built-in table from CIF Core dictionary named
'cif_core.dic' version 2.4.1 from 2010-06-29.

Automatic conversion script
Id: cif_fix_values 1673 2011-04-08 12:14:43Z adriana 

The following automatic conversions were performed:

'_exptl_crystal_density_meas' value 'None' was changed to '?' - the
value is perceived as not measured.

Automatic conversion script
Id: cif_fix_values 3008 2015-01-20 13:52:24Z robertas 

The following automatic conversions were performed:

'_refine_ls_weighting_scheme' value 'calc
w=1/[\s^2^(Fo^2^)+(0.0751P)^2^+6.5801P] where P=(Fo^2^+2Fc^2^)/3' was
changed to 'calc'. New tag '_refine_ls_weighting_details' was
created. The value of the new tag was set to
'w=1/[\s^2^(Fo^2^)+(0.0751P)^2^+6.5801P] where P=(Fo^2^+2Fc^2^)/3'.

Automatic conversion script
Id: cif_fix_values 3143 2015-03-26 13:38:13Z robertas 

The following automatic conversions were performed:

'_atom_sites_solution_primary' value 'direct method' was changed to
'direct'.

Automatic conversion script
Id: cif_fix_values 6452 2018-10-05 10:23:21Z andrius 
;
_cod_database_code 4322811

loop_
_symmetry_equiv_pos_as_xyz
'x, y, z'
'-x, -y, -z'

loop_
_atom_site_label
_atom_site_type_symbol
_atom_site_fract_x
_atom_site_fract_y
_atom_site_fract_z
_atom_site_U_iso_or_equiv
_atom_site_adp_type
_atom_site_occupancy
_atom_site_calc_flag
_atom_site_refinement_flags
_atom_site_disorder_assembly
_atom_site_disorder_group
Zn1 Zn 0.40026(3) 0.13860(3) 0.19252(2) 0.03434(13) Uani 1 d . . .
Zn2 Zn 0.19738(3) 0.03948(3) 0.198631(19) 0.03360(13) Uani 1 d . . .
Zn3 Zn 0.40728(3) 0.02283(3) 0.30034(2) 0.03550(13) Uani 1 d . . .
Zn4 Zn 0.20808(3) 0.04537(4) 0.33531(2) 0.04274(15) Uani 1 d . . .
Zn5 Zn 0.36555(3) -0.08552(4) 0.16095(2) 0.04136(14) Uani 1 d . . .
Zn6 Zn 0.19936(3) 0.25156(4) 0.16497(2) 0.03806(13) Uani 1 d . . .
Zn7 Zn 0.30854(3) 0.22709(3) 0.30011(2) 0.03521(13) Uani 1 d . . .
Zn8 Zn 0.54066(3) 0.21868(4) 0.32932(2) 0.04352(15) Uani 1 d . . .
S1 S 0.32764(6) 0.10718(7) 0.24800(4) 0.0300(2) Uani 1 d . . .
S2 S 0.22095(7) -0.06953(7) 0.14026(4) 0.0378(3) Uani 1 d . . .
S3 S 0.11266(6) 0.13216(8) 0.15658(4) 0.0376(3) Uani 1 d . . .
S4 S 0.13651(7) -0.01589(8) 0.25203(5) 0.0411(3) Uani 1 d . . .
S5 S 0.32841(8) -0.02932(9) 0.34622(5) 0.0452(3) Uani 1 d . . .
S6 S 0.44509(7) -0.08022(8) 0.24547(5) 0.0446(3) Uani 1 d . . .
S7 S 0.53043(7) 0.09530(9) 0.35548(5) 0.0428(3) Uani 1 d . . .
S8 S 0.41594(7) 0.02497(8) 0.13406(5) 0.0425(3) Uani 1 d . . .
S9 S 0.32701(7) 0.23206(8) 0.14547(4) 0.0369(3) Uani 1 d . . .
S10 S 0.53330(7) 0.19567(8) 0.24282(5) 0.0423(3) Uani 1 d . . .
S11 S 0.24057(7) 0.31847(8) 0.24997(5) 0.0401(3) Uani 1 d . . .
S12 S 0.12764(7) 0.33114(9) 0.11095(5) 0.0453(3) Uani 1 d . . .
S13 S 0.22915(7) 0.18999(8) 0.35077(4) 0.0401(3) Uani 1 d . . .
S14 S 0.43694(7) 0.29261(9) 0.35396(5) 0.0471(3) Uani 1 d . . .
S15 S 0.67214(7) 0.28469(10) 0.36619(5) 0.0502(3) Uani 1 d . . .
S16 S 0.38816(8) -0.21398(9) 0.12431(5) 0.0478(3) Uani 1 d . . .
S17 S 0.13573(9) 0.02589(10) 0.39030(5) 0.0534(4) Uani 1 d . . .
C2A C 0.1817(3) -0.1635(3) 0.15588(19) 0.0419(11) Uani 1 d . . .
H2A1 H 0.2253 -0.1993 0.1607 0.050 Uiso 1 d R . .
H2A2 H 0.1604 -0.1454 0.1869 0.050 Uiso 1 d R . .
C2B C 0.1144(3) -0.2102(3) 0.11238(19) 0.0403(11) Uani 1 d . . .
C2C C 0.1330(3) -0.2613(4) 0.0736(2) 0.0472(13) Uani 1 d . . .
H2C H 0.1873 -0.2700 0.0721 0.057 Uiso 1 d R . .
C2D C 0.0710(3) -0.3048(4) 0.0335(2) 0.0542(14) Uani 1 d . . .
H2D H 0.0872 -0.3417 0.0059 0.065 Uiso 1 d R . .
C2E C -0.0124(3) -0.2973(4) 0.0303(2) 0.0562(15) Uani 1 d . . .
H2E H -0.0507 -0.3273 0.0023 0.067 Uiso 1 d R . .
C2F C -0.0323(3) -0.2470(4) 0.0690(3) 0.0607(16) Uani 1 d . . .
H2F H -0.0866 -0.2383 0.0702 0.073 Uiso 1 d R . .
C2G C 0.0299(3) -0.2031(4) 0.1098(2) 0.0498(14) Uani 1 d . . .
H2G H 0.0137 -0.1672 0.1378 0.060 Uiso 1 d R . .
C3A C 0.0887(3) 0.0917(4) 0.08777(18) 0.0489(14) Uani 1 d . . .
H3A1 H 0.1064 0.1347 0.0743 0.059 Uiso 1 d R . .
H3A2 H 0.1215 0.0448 0.0778 0.059 Uiso 1 d R . .
C3B C -0.0009(3) 0.0634(3) 0.06204(18) 0.0392(11) Uani 1 d . . .
C3C C -0.0507(4) 0.1086(4) 0.0294(2) 0.0581(15) Uani 1 d . . .
H3C H -0.0261 0.1557 0.0252 0.070 Uiso 1 d R . .
C3D C -0.1328(4) 0.0833(6) 0.0036(3) 0.080(2) Uani 1 d . . .
H3D H -0.1633 0.1127 -0.0156 0.096 Uiso 1 d R . .
C3E C -0.1650(4) 0.0096(6) 0.0110(3) 0.096(4) Uani 1 d . . .
H3E H -0.2183 -0.0106 -0.0043 0.115 Uiso 1 d R . .
C3F C -0.1164(5) -0.0350(6) 0.0420(3) 0.094(3) Uani 1 d . . .
H3F H -0.1392 -0.0841 0.0448 0.113 Uiso 1 d R . .
C3G C -0.0352(4) -0.0078(4) 0.0679(3) 0.0647(17) Uani 1 d . . .
H3G H -0.0059 -0.0363 0.0882 0.078 Uiso 1 d R . .
C4A C 0.0276(3) 0.0099(4) 0.2429(2) 0.0539(15) Uani 1 d . . .
H4A1 H 0.0146 0.0363 0.2759 0.065 Uiso 1 d R . .
H4A2 H 0.0220 0.0508 0.2244 0.065 Uiso 1 d R . .
C4B C -0.0339(3) -0.0619(4) 0.2163(2) 0.0495(14) Uani 1 d . . .
C4C C -0.0300(4) -0.1323(5) 0.2366(3) 0.074(2) Uani 1 d . . .
H4C H 0.0082 -0.1318 0.2650 0.089 Uiso 1 d R . .
C4D C -0.0862(5) -0.1995(6) 0.2124(4) 0.096(3) Uani 1 d . . .
H4D H -0.0858 -0.2463 0.2238 0.115 Uiso 1 d R . .
C4E C -0.1465(4) -0.1979(6) 0.1699(4) 0.095(3) Uani 1 d . . .
H4E H -0.1833 -0.2442 0.1542 0.114 Uiso 1 d R . .
C4F C -0.1545(4) -0.1290(7) 0.1499(3) 0.097(3) Uani 1 d . . .
H4F H -0.1944 -0.1302 0.1221 0.117 Uiso 1 d R . .
C4G C -0.0975(4) -0.0603(5) 0.1728(3) 0.072(2) Uani 1 d . . .
H4G H -0.1008 -0.0135 0.1614 0.086 Uiso 1 d R . .
C5A C 0.3847(4) 0.0021(4) 0.4138(2) 0.0591(15) Uani 1 d . . .
H5A1 H 0.4280 0.0439 0.4172 0.071 Uiso 1 d R . .
H5A2 H 0.3470 0.0294 0.4347 0.071 Uiso 1 d R . .
C5B C 0.4239(3) -0.0675(4) 0.4374(2) 0.0485(13) Uani 1 d . . .
C5C C 0.5041(4) -0.0827(6) 0.4432(3) 0.077(2) Uani 1 d . . .
H5C H 0.5384 -0.0509 0.4319 0.093 Uiso 1 d R . .
C5D C 0.5415(5) -0.1430(7) 0.4666(3) 0.090(3) Uani 1 d . . .
H5D H 0.5974 -0.1480 0.4702 0.108 Uiso 1 d R . .
C5E C 0.4997(5) -0.1914(7) 0.4825(4) 0.096(3) Uani 1 d . . .
H5E H 0.5229 -0.2309 0.4969 0.115 Uiso 1 d R . .
C5F C 0.4184(7) -0.1738(12) 0.4819(8) 0.204(10) Uani 1 d . . .
H5F H 0.3863 -0.2053 0.4948 0.245 Uiso 1 d R . .
C5G C 0.3804(5) -0.1153(10) 0.4559(6) 0.175(8) Uani 1 d . . .
H5G H 0.3240 -0.1146 0.4503 0.210 Uiso 1 d R . .
C6A C 0.4194(4) -0.1788(4) 0.2612(2) 0.0552(14) Uani 1 d . . .
H6A1 H 0.3801 -0.1671 0.2834 0.066 Uiso 1 d R . .
H6A2 H 0.3940 -0.2211 0.2304 0.066 Uiso 1 d R . .
C6B C 0.4965(4) -0.2163(5) 0.2883(3) 0.0669(17) Uani 1 d . . .
C6C C 0.5608(5) -0.2315(7) 0.2668(4) 0.105(4) Uani 1 d . . .
H6C H 0.5609 -0.2219 0.2359 0.126 Uiso 1 d R . .
C6D C 0.6310(6) -0.2661(8) 0.2913(4) 0.126(4) Uani 1 d . . .
H6D H 0.6750 -0.2742 0.2749 0.151 Uiso 1 d R . .
C6E C 0.6386(7) -0.2866(8) 0.3369(5) 0.136(5) Uani 1 d . . .
H6E H 0.6861 -0.3065 0.3504 0.163 Uiso 1 d R . .
C6F C 0.5746(7) -0.2727(7) 0.3585(4) 0.114(4) Uani 1 d . . .
H6F H 0.5749 -0.2871 0.3880 0.137 Uiso 1 d R . .
C6G C 0.5036(5) -0.2381(5) 0.3347(3) 0.085(2) Uani 1 d . . .
H6G H 0.4603 -0.2289 0.3517 0.102 Uiso 1 d R . .
C7A C 0.6187(3) 0.0457(4) 0.3381(2) 0.0469(12) Uani 1 d . . .
H7A1 H 0.6015 -0.0035 0.3094 0.056 Uiso 1 d R . .
H7A2 H 0.6507 0.0837 0.3272 0.056 Uiso 1 d R . .
C7B C 0.6771(3) 0.0182(4) 0.3825(2) 0.0459(12) Uani 1 d . . .
C7C C 0.6754(3) -0.0608(4) 0.3877(2) 0.0548(14) Uani 1 d . . .
H7C H 0.6401 -0.1021 0.3634 0.066 Uiso 1 d R . .
C7D C 0.7270(4) -0.0859(5) 0.4301(3) 0.0680(17) Uani 1 d . . .
H7D H 0.7213 -0.1407 0.4310 0.082 Uiso 1 d R . .
C7E C 0.7810(4) -0.0292(5) 0.4678(3) 0.0683(18) Uani 1 d . . .
H7E H 0.8141 -0.0437 0.4938 0.082 Uiso 1 d R . .
C7F C 0.7845(4) 0.0501(5) 0.4622(3) 0.0681(18) Uani 1 d . . .
H7F H 0.8191 0.0916 0.4869 0.082 Uiso 1 d R . .
C7G C 0.7331(3) 0.0750(4) 0.4204(2) 0.0571(15) Uani 1 d . . .
H7G H 0.7390 0.1296 0.4192 0.068 Uiso 1 d R . .
C8A C 0.5297(3) 0.0111(4) 0.1504(2) 0.0595(16) Uani 1 d . . .
H8A1 H 0.5536 0.0502 0.1829 0.071 Uiso 1 d R . .
H8A2 H 0.5385 -0.0452 0.1519 0.071 Uiso 1 d R . .
C8B C 0.5649(3) 0.0284(4) 0.1093(3) 0.0638(18) Uani 1 d . . .
C8C C 0.5938(4) 0.1053(5) 0.1090(3) 0.074(2) Uani 1 d . . .
H8C H 0.5897 0.1511 0.1364 0.088 Uiso 1 d R . .
C8D C 0.6274(5) 0.1210(6) 0.0719(4) 0.099(3) Uani 1 d . . .
H8D H 0.6461 0.1747 0.0740 0.119 Uiso 1 d R . .
C8E C 0.6344(7) 0.0600(7) 0.0360(5) 0.151(6) Uani 1 d . . .
H8E H 0.6504 0.0672 0.0074 0.181 Uiso 1 d R . .
C8F C 0.6060(14) -0.0148(9) 0.0351(7) 0.276(14) Uani 1 d . . .
H8F H 0.6149 -0.0606 0.0091 0.331 Uiso 1 d R . .
C8G C 0.5750(10) -0.0316(6) 0.0739(5) 0.209(10) Uani 1 d . . .
H8G H 0.5654 -0.0860 0.0747 0.251 Uiso 1 d R . .
C9A C 0.2929(3) 0.1778(4) 0.07877(18) 0.0468(13) Uani 1 d . . .
H9A1 H 0.3160 0.1240 0.0709 0.056 Uiso 1 d R . .
H9A2 H 0.2342 0.1675 0.0721 0.056 Uiso 1 d R . .
C9B C 0.3174(3) 0.2267(4) 0.04407(19) 0.0464(13) Uani 1 d . . .
C9C C 0.2624(4) 0.2746(5) 0.0180(2) 0.0595(16) Uani 1 d . . .
H9C H 0.2100 0.2786 0.0247 0.071 Uiso 1 d R . .
C9D C 0.2834(5) 0.3158(6) -0.0160(3) 0.087(3) Uani 1 d . . .
H9D H 0.2471 0.3457 -0.0317 0.104 Uiso 1 d R . .
C9E C 0.3606(6) 0.3087(7) -0.0228(3) 0.102(4) Uani 1 d . . .
H9E H 0.3772 0.3303 -0.0468 0.122 Uiso 1 d R . .
C9F C 0.4176(5) 0.2635(6) 0.0038(3) 0.094(3) Uani 1 d . . .
H9F H 0.4712 0.2654 -0.0008 0.113 Uiso 1 d R . .
C9G C 0.3965(4) 0.2207(5) 0.0370(3) 0.075(2) Uani 1 d . . .
H9G H 0.4335 0.1920 0.0532 0.090 Uiso 1 d R . .
C10A C 0.5417(3) 0.3010(4) 0.2329(2) 0.0516(14) Uani 1 d . . .
H10A H 0.4879 0.3132 0.2186 0.062 Uiso 1 d R . .
H10B H 0.5588 0.3425 0.2655 0.062 Uiso 1 d R . .
C10B C 0.5968(3) 0.3109(4) 0.1997(2) 0.0491(13) Uani 1 d . . .
C10C C 0.6830(4) 0.3096(6) 0.2190(3) 0.076(2) Uani 1 d . . .
H10C H 0.7019 0.3008 0.2501 0.091 Uiso 1 d R . .
C10D C 0.7335(4) 0.3209(7) 0.1888(3) 0.094(3) Uani 1 d . . .
H10D H 0.7895 0.3199 0.1984 0.113 Uiso 1 d R . .
C10E C 0.7001(5) 0.3349(6) 0.1418(3) 0.088(3) Uani 1 d . . .
H10E H 0.7362 0.3440 0.1220 0.105 Uiso 1 d R . .
C10F C 0.6171(5) 0.3358(6) 0.1234(3) 0.087(3) Uani 1 d . . .
H10F H 0.5984 0.3473 0.0931 0.104 Uiso 1 d R . .
C10G C 0.5642(4) 0.3231(5) 0.1520(3) 0.0652(17) Uani 1 d . . .
H10G H 0.5082 0.3197 0.1408 0.078 Uiso 1 d R . .
C11A C 0.1372(3) 0.3291(4) 0.2617(2) 0.0491(13) Uani 1 d . . .
H11A H 0.0992 0.3195 0.2300 0.059 Uiso 1 d R . .
H11B H 0.1232 0.2882 0.2779 0.059 Uiso 1 d R . .
C11B C 0.1328(3) 0.4101(4) 0.2927(2) 0.0461(13) Uani 1 d . . .
C11C C 0.1541(4) 0.4203(4) 0.3451(2) 0.0578(15) Uani 1 d . . .
H11C H 0.1702 0.3772 0.3585 0.069 Uiso 1 d R . .
C11D C 0.1476(5) 0.4946(5) 0.3729(3) 0.080(2) Uani 1 d . . .
H11D H 0.1612 0.5078 0.4079 0.096 Uiso 1 d R . .
C11E C 0.1216(5) 0.5593(5) 0.3510(3) 0.085(3) Uani 1 d . . .
H11E H 0.1177 0.6118 0.3731 0.102 Uiso 1 d R . .
C11F C 0.1008(4) 0.5507(5) 0.2988(3) 0.075(2) Uani 1 d . . .
H11F H 0.0839 0.5945 0.2864 0.090 Uiso 1 d R . .
C11G C 0.1069(4) 0.4755(4) 0.2704(2) 0.0599(16) Uani 1 d . . .
H11G H 0.0942 0.4639 0.2355 0.072 Uiso 1 d R . .
C12A C 0.0177(3) 0.3208(4) 0.1097(2) 0.0483(13) Uani 1 d . . .
H12A H -0.0094 0.2875 0.0763 0.058 Uiso 1 d R . .
H12B H 0.0080 0.2914 0.1335 0.058 Uiso 1 d R . .
C12B C -0.0182(3) 0.3995(4) 0.1223(2) 0.0551(15) Uani 1 d . . .
C12C C -0.0605(4) 0.4100(6) 0.1585(3) 0.078(2) Uani 1 d . . .
H12C H -0.0661 0.3694 0.1745 0.093 Uiso 1 d R . .
C12D C -0.0955(5) 0.4832(9) 0.1698(4) 0.129(5) Uani 1 d . . .
H12D H -0.1277 0.4933 0.1943 0.154 Uiso 1 d R . .
C12E C -0.0876(5) 0.5448(7) 0.1469(6) 0.146(7) Uani 1 d . . .
H12E H -0.1083 0.5956 0.1607 0.175 Uiso 1 d R . .
C12F C -0.0472(5) 0.5364(6) 0.1083(5) 0.118(4) Uani 1 d . . .
H12F H -0.0454 0.5762 0.0913 0.142 Uiso 1 d R . .
C12G C -0.0118(4) 0.4638(4) 0.0978(3) 0.076(2) Uani 1 d . . .
H12G H 0.0183 0.4525 0.0721 0.091 Uiso 1 d R . .
C13A C 0.3035(3) 0.2055(4) 0.41527(19) 0.0480(13) Uani 1 d . . .
H13A H 0.3054 0.1530 0.4234 0.058 Uiso 1 d R . .
H13B H 0.3579 0.2219 0.4123 0.058 Uiso 1 d R . .
C13B C 0.2792(3) 0.2667(4) 0.45359(19) 0.0451(12) Uani 1 d . . .
C13C C 0.2344(4) 0.2397(4) 0.4826(2) 0.0577(15) Uani 1 d . . .
H13C H 0.2173 0.1837 0.4755 0.069 Uiso 1 d R . .
C13D C 0.2153(5) 0.2953(5) 0.5203(2) 0.075(2) Uani 1 d . . .
H13D H 0.1846 0.2804 0.5414 0.091 Uiso 1 d R . .
C13E C 0.2397(5) 0.3774(6) 0.5277(3) 0.086(3) Uani 1 d . . .
H13E H 0.2291 0.4166 0.5564 0.103 Uiso 1 d R . .
C13F C 0.2834(5) 0.4040(5) 0.4992(3) 0.089(3) Uani 1 d . . .
H13F H 0.2961 0.4606 0.5048 0.107 Uiso 1 d R . .
C13G C 0.3013(4) 0.3476(4) 0.4607(3) 0.0661(17) Uani 1 d . . .
H13G H 0.3304 0.3626 0.4389 0.079 Uiso 1 d R . .
C14A C 0.4510(4) 0.3914(4) 0.3363(3) 0.0662(18) Uani 1 d . . .
H14A H 0.5065 0.3968 0.3302 0.079 Uiso 1 calc R . .
H14B H 0.4132 0.3877 0.3048 0.079 Uiso 1 calc R . .
C14B C 0.4386(3) 0.4583(3) 0.3716(2) 0.078(2) Uani 1 d G . .
C14C C 0.3659(3) 0.4965(5) 0.3670(3) 0.183(6) Uani 1 d G . .
H14C H 0.3246 0.4743 0.3384 0.219 Uiso 1 calc R . .
C14D C 0.3541(4) 0.5676(6) 0.4046(4) 0.247(9) Uani 1 d G . .
H14D H 0.3049 0.5934 0.4014 0.296 Uiso 1 calc R . .
C14E C 0.4151(5) 0.6005(6) 0.4468(4) 0.254(14) Uani 1 d G . .
H14E H 0.4071 0.6486 0.4722 0.305 Uiso 1 calc R . .
C14F C 0.4878(4) 0.5623(6) 0.4515(3) 0.247(9) Uani 1 d G . .
H14F H 0.5290 0.5846 0.4800 0.296 Uiso 1 calc R . .
C14G C 0.4996(3) 0.4912(5) 0.4138(3) 0.183(6) Uani 1 d G . .
H14G H 0.5487 0.4654 0.4170 0.219 Uiso 1 calc R . .
C15A C 0.6744(3) 0.3164(5) 0.4321(2) 0.072(2) Uani 1 d . . .
H15A H 0.6472 0.3678 0.4403 0.086 Uiso 1 d R . .
H15B H 0.6432 0.2747 0.4404 0.086 Uiso 1 d R . .
C15B C 0.7617(3) 0.3336(4) 0.4668(2) 0.0552(15) Uani 1 d . . .
C15C C 0.8109(4) 0.4006(5) 0.4668(3) 0.0672(18) Uani 1 d . . .
H15C H 0.7914 0.4344 0.4469 0.081 Uiso 1 d R . .
C15D C 0.8906(4) 0.4177(6) 0.4964(3) 0.090(3) Uani 1 d . . .
H15D H 0.9230 0.4633 0.4963 0.108 Uiso 1 d R . .
C15E C 0.9254(5) 0.3660(7) 0.5273(3) 0.096(3) Uani 1 d . . .
H15E H 0.9780 0.3793 0.5460 0.116 Uiso 1 d R . .
C15F C 0.8813(5) 0.2996(7) 0.5299(3) 0.088(3) Uani 1 d . . .
H15F H 0.9037 0.2656 0.5488 0.105 Uiso 1 d R . .
C15G C 0.7979(5) 0.2825(5) 0.4995(3) 0.077(2) Uani 1 d . . .
H15G H 0.7655 0.2385 0.5019 0.092 Uiso 1 d R . .
C16A C 0.3620(4) -0.2108(4) 0.0567(2) 0.0573(15) Uani 1 d . . .
H16A H 0.3167 -0.1766 0.0528 0.069 Uiso 1 d R . .
H16B H 0.4083 -0.1870 0.0476 0.069 Uiso 1 d R . .
C16B C 0.3414(3) -0.2953(4) 0.0252(2) 0.0483(13) Uani 1 d . . .
C16C C 0.2633(4) -0.3177(5) -0.0090(2) 0.0622(17) Uani 1 d . . .
H16C H 0.2270 -0.2769 -0.0108 0.075 Uiso 1 d R . .
C16D C 0.2440(4) -0.3949(5) -0.0373(3) 0.072(2) Uani 1 d . . .
H16D H 0.1936 -0.4105 -0.0587 0.086 Uiso 1 d R . .
C16E C 0.3014(5) -0.4509(5) -0.0332(3) 0.077(2) Uani 1 d . . .
H16E H 0.2888 -0.5063 -0.0527 0.092 Uiso 1 d R . .
C16F C 0.3804(5) -0.4304(5) 0.0002(3) 0.074(2) Uani 1 d . . .
H16F H 0.4179 -0.4706 0.0003 0.089 Uiso 1 d R . .
C16G C 0.3999(4) -0.3537(4) 0.0292(2) 0.0592(16) Uani 1 d . . .
H16G H 0.4492 -0.3385 0.0518 0.071 Uiso 1 d R . .
C17A C 0.1417(4) -0.0828(4) 0.3913(3) 0.0635(18) Uani 1 d . . .
H17A H 0.1676 -0.1134 0.3639 0.076 Uiso 1 d R . .
H17B H 0.1761 -0.0830 0.4228 0.076 Uiso 1 d R . .
C17B C 0.0611(4) -0.1275(5) 0.3870(2) 0.0640(18) Uani 1 d . . .
C17C C 0.0120(4) -0.0952(6) 0.4169(3) 0.083(2) Uani 1 d . . .
H17C H 0.0261 -0.0430 0.4406 0.100 Uiso 1 d R . .
C17D C -0.0629(5) -0.1401(9) 0.4127(5) 0.130(5) Uani 1 d . . .
H17D H -0.0977 -0.1156 0.4342 0.156 Uiso 1 d R . .
C17E C -0.0892(6) -0.2103(9) 0.3785(5) 0.135(5) Uani 1 d . . .
H17E H -0.1406 -0.2362 0.3745 0.162 Uiso 1 d R . .
C17F C -0.0379(8) -0.2431(10) 0.3505(4) 0.146(7) Uani 1 d . . .
H17F H -0.0507 -0.2967 0.3283 0.176 Uiso 1 d R . .
C17G C 0.0360(6) -0.2024(6) 0.3545(3) 0.092(3) Uani 1 d . . .
H17G H 0.0718 -0.2284 0.3341 0.110 Uiso 1 d R . .
N1 N -0.0487(3) 0.2334(4) 0.36774(19) 0.0614(14) Uani 1 d . . .
C1N C -0.0388(3) 0.1590(5) 0.3293(3) 0.070(2) Uani 1 d . . .
H1N1 H 0.0020 0.1282 0.3439 0.084 Uiso 1 d R . .
H1N2 H -0.0178 0.1751 0.3031 0.084 Uiso 1 d R . .
C2N C -0.1153(4) 0.1014(5) 0.3046(3) 0.0674(19) Uani 1 d . . .
C3N C -0.1762(4) 0.1142(7) 0.2607(3) 0.089(3) Uani 1 d . . .
H3N H -0.1670 0.1588 0.2484 0.107 Uiso 1 d R . .
C4N C -0.2419(5) 0.0607(9) 0.2371(4) 0.118(4) Uani 1 d . . .
H4N H -0.2815 0.0690 0.2117 0.142 Uiso 1 d R . .
C5N C -0.2534(5) -0.0080(7) 0.2566(4) 0.116(4) Uani 1 d . . .
H5N H -0.2974 -0.0470 0.2406 0.139 Uiso 1 d R . .
C6N C -0.1942(6) -0.0231(7) 0.2984(4) 0.105(3) Uani 1 d . . .
H6N H -0.2023 -0.0694 0.3093 0.127 Uiso 1 d R . .
C7N C -0.1282(5) 0.0328(6) 0.3221(3) 0.087(2) Uani 1 d . . .
H7N H -0.0923 0.0255 0.3495 0.105 Uiso 1 d R . .
C8N C 0.0377(3) 0.2776(5) 0.3901(3) 0.0668(18) Uani 1 d . . .
H8N1 H 0.0708 0.2400 0.4041 0.080 Uiso 1 d R . .
H8N2 H 0.0616 0.2863 0.3628 0.080 Uiso 1 d R . .
C9N C 0.0421(4) 0.3542(5) 0.4276(3) 0.076(2) Uani 1 d . . .
H9N1 H 0.0982 0.3738 0.4406 0.091 Uiso 1 d R . .
H9N2 H 0.0170 0.3473 0.4544 0.091 Uiso 1 d R . .
H9N3 H 0.0145 0.3941 0.4134 0.091 Uiso 1 d R . .
C10N C -0.1101(4) 0.2898(5) 0.3419(3) 0.0716(19) Uani 1 d . . .
H10H H -0.1611 0.2563 0.3268 0.086 Uiso 1 d R . .
H10I H -0.1211 0.3361 0.3693 0.086 Uiso 1 d R . .
C11N C -0.0849(5) 0.3277(6) 0.3027(3) 0.088(2) Uani 1 d . . .
H11H H -0.1295 0.3560 0.2904 0.105 Uiso 1 d R . .
H11I H -0.0724 0.2837 0.2752 0.105 Uiso 1 d R . .
H11J H -0.0381 0.3668 0.3176 0.105 Uiso 1 d R . .
C12N C -0.0813(4) 0.2087(5) 0.4078(2) 0.072(2) Uani 1 d . . .
H12H H -0.1314 0.1737 0.3924 0.086 Uiso 1 d R . .
H12I H -0.0954 0.2598 0.4306 0.086 Uiso 1 d R . .
C13N C -0.0210(5) 0.1626(6) 0.4435(3) 0.082(2) Uani 1 d . . .
H13H H -0.0514 0.1447 0.4650 0.098 Uiso 1 d R . .
H13I H 0.0245 0.2001 0.4639 0.098 Uiso 1 d R . .
H13J H -0.0017 0.1149 0.4215 0.098 Uiso 1 d R . .
N2 N 0.3250(3) -0.4660(3) 0.1642(2) 0.0544(12) Uani 1 d . . .
C14N C 0.2685(4) -0.4780(4) 0.1970(2) 0.0580(15) Uani 1 d . . .
H14H H 0.2227 -0.5161 0.1765 0.070 Uiso 1 d R . .
H14I H 0.2961 -0.5029 0.2219 0.070 Uiso 1 d R . .
C15N C 0.2399(4) -0.4023(4) 0.2216(3) 0.0631(17) Uani 1 d . . .
C16N C 0.1643(5) -0.3728(5) 0.1973(3) 0.078(2) Uani 1 d . . .
H16N H 0.1357 -0.4048 0.1660 0.094 Uiso 1 d R . .
C17N C 0.1388(6) -0.3001(6) 0.2213(4) 0.108(4) Uani 1 d . . .
H17N H 0.0922 -0.2779 0.2087 0.130 Uiso 1 d R . .
C18N C 0.1861(7) -0.2611(6) 0.2677(4) 0.122(5) Uani 1 d . . .
H18N H 0.1711 -0.2093 0.2852 0.147 Uiso 1 d R . .
C19N C 0.2581(7) -0.2896(7) 0.2916(4) 0.119(4) Uani 1 d . . .
H19N H 0.2863 -0.2564 0.3228 0.143 Uiso 1 d R . .
C20N C 0.2854(5) -0.3602(6) 0.2691(3) 0.088(3) Uani 1 d . . .
H20N H 0.3293 -0.3825 0.2848 0.106 Uiso 1 d R . .
C21N C 0.4054(4) -0.4149(4) 0.1962(3) 0.0672(18) Uani 1 d . . .
H21A H 0.3918 -0.3600 0.2146 0.081 Uiso 1 d R . .
H21B H 0.4387 -0.4070 0.1728 0.081 Uiso 1 d R . .
C22N C 0.4628(5) -0.4551(6) 0.2360(4) 0.094(3) Uani 1 d . . .
H22A H 0.5023 -0.4124 0.2585 0.113 Uiso 1 d R . .
H22B H 0.4903 -0.5008 0.2182 0.113 Uiso 1 d R . .
H22C H 0.4288 -0.4745 0.2551 0.113 Uiso 1 d R . .
C23N C 0.2822(4) -0.4212(4) 0.1225(3) 0.0581(15) Uani 1 d . . .
H23A H 0.2652 -0.3680 0.1410 0.070 Uiso 1 d R . .
H23B H 0.3238 -0.4090 0.1050 0.070 Uiso 1 d R . .
C24N C 0.2083(4) -0.4661(5) 0.0824(3) 0.0657(17) Uani 1 d . . .
H24A H 0.1889 -0.4320 0.0613 0.079 Uiso 1 d R . .
H24B H 0.1656 -0.4778 0.0988 0.079 Uiso 1 d R . .
H24C H 0.2244 -0.5176 0.0622 0.079 Uiso 1 d R . .
C25N C 0.3436(4) -0.5494(4) 0.1417(3) 0.0660(17) Uani 1 d . . .
H25A H 0.2934 -0.5823 0.1234 0.079 Uiso 1 d R . .
H25B H 0.3682 -0.5743 0.1673 0.079 Uiso 1 d R . .
C26N C 0.3980(4) -0.5508(5) 0.1063(3) 0.081(2) Uani 1 d . . .
H26A H 0.4103 -0.6071 0.0910 0.098 Uiso 1 d R . .
H26B H 0.4474 -0.5178 0.1245 0.098 Uiso 1 d R . .
H26C H 0.3728 -0.5276 0.0805 0.098 Uiso 1 d R . .
C1L C -0.1333(5) 0.1674(6) 0.1435(4) 0.093(3) Uani 1 d . . .
H1L1 H -0.1817 0.1559 0.1557 0.140 Uiso 1 calc R . .
H1L2 H -0.1219 0.1174 0.1187 0.140 Uiso 1 calc R . .
H1L3 H -0.1422 0.2120 0.1280 0.140 Uiso 1 calc R . .
O1L O -0.0644(3) 0.1927(4) 0.1858(2) 0.0898(18) Uani 1 d . . .
H1L H -0.018(5) 0.180(7) 0.184(3) 0.10(3) Uiso 1 d . . .
C2L C 0.6315(6) -0.2078(9) 0.1551(6) 0.171(7) Uani 1 d . . .
H2L1 H 0.6319 -0.1773 0.1307 0.257 Uiso 1 calc R . .
H2L2 H 0.6828 -0.2328 0.1601 0.257 Uiso 1 calc R . .
H2L3 H 0.6238 -0.1697 0.1870 0.257 Uiso 1 calc R . .
O2L O 0.5710(3) -0.2673(6) 0.1382(3) 0.123(3) Uani 1 d . . .
H2L H 0.519(6) -0.246(8) 0.132(4) 0.13(4) Uiso 1 d . . .
C3L C 0.3337(8) 0.5049(9) 0.6825(7) 0.163(6) Uani 1 d . . .
H3L1 H 0.3872 0.5098 0.6743 0.245 Uiso 1 calc R . .
H3L2 H 0.3158 0.4463 0.6744 0.245 Uiso 1 calc R . .
H3L3 H 0.3363 0.5320 0.7182 0.245 Uiso 1 calc R . .
O3L O 0.2766(5) 0.5447(6) 0.6533(4) 0.146(4) Uani 1 d . . .
H3L H 0.3013 0.5825 0.6468 0.218 Uiso 1 calc R . .
C4L C -0.1087(11) 0.5504(12) 0.3467(7) 0.201(9) Uani 1 d . . .
H4L1 H -0.1397 0.5186 0.3139 0.301 Uiso 1 calc R . .
H4L2 H -0.0519 0.5571 0.3443 0.301 Uiso 1 calc R . .
H4L3 H -0.1296 0.6050 0.3572 0.301 Uiso 1 calc R . .
O4L O -0.1157(6) 0.5069(9) 0.3829(5) 0.187(5) Uani 1 d . . .
H4L H -0.1616 0.5116 0.3903 0.281 Uiso 1 calc R . .
C5L C 0.6682(12) -0.4317(15) 0.1661(11) 0.283(17) Uani 1 d . . .
H5L1 H 0.6929 -0.4143 0.1417 0.424 Uiso 1 calc R . .
H5L2 H 0.6728 -0.4911 0.1608 0.424 Uiso 1 calc R . .
H5L3 H 0.6958 -0.4010 0.2000 0.424 Uiso 1 calc R . .
O5L O 0.5898(10) -0.4162(11) 0.1603(9) 0.289(11) Uani 1 d . . .
H5L H 0.599(2) -0.430(3) 0.1197(16) 0.016(10) Uiso 1 d . . .

loop_
_atom_site_aniso_label
_atom_site_aniso_U_11
_atom_site_aniso_U_22
_atom_site_aniso_U_33
_atom_site_aniso_U_23
_atom_site_aniso_U_13
_atom_site_aniso_U_12
Zn1 0.0372(3) 0.0326(3) 0.0336(3) 0.0052(2) 0.0155(2) 0.00331(19)
Zn2 0.0354(2) 0.0321(3) 0.0314(3) 0.0026(2) 0.0129(2) 0.00249(19)
Zn3 0.0382(3) 0.0344(3) 0.0338(3) 0.0068(2) 0.0119(2) 0.0044(2)
Zn4 0.0490(3) 0.0450(4) 0.0364(3) 0.0083(2) 0.0207(3) 0.0016(2)
Zn5 0.0457(3) 0.0335(3) 0.0418(3) -0.0001(2) 0.0193(3) 0.0042(2)
Zn6 0.0441(3) 0.0361(3) 0.0346(3) 0.0076(2) 0.0135(2) 0.0096(2)
Zn7 0.0388(3) 0.0335(3) 0.0310(3) 0.0022(2) 0.0129(2) 0.00455(19)
Zn8 0.0407(3) 0.0402(4) 0.0437(3) 0.0032(3) 0.0084(2) 0.0007(2)
S1 0.0326(5) 0.0292(6) 0.0276(5) 0.0044(4) 0.0109(4) 0.0026(4)
S2 0.0428(6) 0.0316(6) 0.0365(6) 0.0015(5) 0.0158(5) 0.0029(4)
S3 0.0383(5) 0.0387(7) 0.0340(6) 0.0058(5) 0.0102(5) 0.0062(4)
S4 0.0431(6) 0.0433(7) 0.0375(6) 0.0058(5) 0.0198(5) 0.0019(5)
S5 0.0554(7) 0.0446(8) 0.0414(7) 0.0143(6) 0.0214(6) 0.0067(5)
S6 0.0511(6) 0.0358(7) 0.0435(7) 0.0028(5) 0.0148(6) 0.0075(5)
S7 0.0403(6) 0.0440(8) 0.0398(7) 0.0070(5) 0.0053(5) 0.0034(5)
S8 0.0473(6) 0.0376(7) 0.0427(7) 0.0032(5) 0.0230(6) 0.0049(5)
S9 0.0434(6) 0.0362(7) 0.0334(6) 0.0093(5) 0.0147(5) 0.0067(4)
S10 0.0392(6) 0.0412(7) 0.0436(7) 0.0060(5) 0.0120(5) -0.0002(5)
S11 0.0464(6) 0.0369(7) 0.0364(6) 0.0055(5) 0.0150(5) 0.0084(5)
S12 0.0467(6) 0.0455(8) 0.0513(8) 0.0223(6) 0.0152(6) 0.0113(5)
S13 0.0460(6) 0.0418(7) 0.0331(6) 0.0059(5) 0.0178(5) 0.0071(5)
S14 0.0421(6) 0.0460(8) 0.0439(7) -0.0026(6) 0.0110(5) -0.0011(5)
S15 0.0415(6) 0.0540(9) 0.0467(8) 0.0019(6) 0.0096(6) -0.0033(5)
S16 0.0576(7) 0.0356(8) 0.0469(7) 0.0002(5) 0.0209(6) 0.0100(5)
S17 0.0671(8) 0.0541(9) 0.0465(8) 0.0125(6) 0.0347(7) 0.0060(6)
C2A 0.051(3) 0.033(3) 0.040(3) 0.004(2) 0.015(2) -0.0018(19)
C2B 0.045(2) 0.035(3) 0.041(3) 0.008(2) 0.015(2) 0.0021(19)
C2C 0.051(3) 0.041(3) 0.045(3) -0.001(2) 0.017(2) 0.008(2)
C2D 0.063(3) 0.045(4) 0.044(3) -0.003(3) 0.011(3) 0.003(2)
C2E 0.053(3) 0.051(4) 0.053(4) 0.005(3) 0.000(3) -0.003(2)
C2F 0.046(3) 0.062(4) 0.068(4) 0.008(3) 0.013(3) 0.005(2)
C2G 0.050(3) 0.048(4) 0.047(3) 0.004(3) 0.018(2) 0.006(2)
C3A 0.047(3) 0.061(4) 0.029(3) -0.003(2) 0.010(2) -0.002(2)
C3B 0.044(2) 0.041(3) 0.030(2) 0.003(2) 0.010(2) 0.0050(19)
C3C 0.073(4) 0.049(4) 0.043(3) -0.001(3) 0.010(3) 0.013(3)
C3D 0.072(4) 0.093(7) 0.047(4) -0.013(4) -0.008(3) 0.040(4)
C3E 0.051(4) 0.116(8) 0.073(5) -0.047(5) 0.015(4) -0.009(4)
C3F 0.091(5) 0.082(6) 0.088(6) -0.022(5) 0.044(5) -0.038(5)
C3G 0.078(4) 0.054(4) 0.060(4) 0.007(3) 0.026(3) -0.003(3)
C4A 0.050(3) 0.052(4) 0.060(3) 0.003(3) 0.031(3) 0.005(2)
C4B 0.042(3) 0.058(4) 0.050(3) 0.010(3) 0.023(3) 0.005(2)
C4C 0.071(4) 0.064(5) 0.088(5) 0.020(4) 0.022(4) -0.009(3)
C4D 0.091(5) 0.075(7) 0.119(8) 0.020(5) 0.031(6) -0.020(4)
C4E 0.063(4) 0.088(7) 0.118(8) -0.005(6) 0.035(5) -0.012(4)
C4F 0.043(3) 0.136(10) 0.084(6) -0.012(6) 0.012(3) 0.002(4)
C4G 0.061(4) 0.084(6) 0.071(5) 0.015(4) 0.023(3) 0.011(3)
C5A 0.080(4) 0.061(4) 0.041(3) 0.015(3) 0.022(3) 0.025(3)
C5B 0.053(3) 0.059(4) 0.036(3) 0.013(2) 0.016(2) 0.013(2)
C5C 0.069(4) 0.103(7) 0.068(5) 0.026(4) 0.028(4) 0.035(4)
C5D 0.090(5) 0.103(9) 0.071(6) 0.017(5) 0.011(4) 0.042(5)
C5E 0.095(6) 0.072(7) 0.114(8) 0.035(6) -0.010(5) 0.023(4)
C5F 0.107(8) 0.27(2) 0.36(2) 0.27(2) 0.059(11) 0.014(9)
C5G 0.071(5) 0.254(17) 0.33(2) 0.252(17) 0.082(8) 0.057(7)
C6A 0.070(3) 0.035(3) 0.058(4) 0.009(3) 0.015(3) 0.006(2)
C6B 0.098(5) 0.042(5) 0.051(4) 0.000(3) 0.009(3) 0.018(3)
C6C 0.108(6) 0.097(9) 0.088(6) -0.013(5) 0.021(5) 0.060(5)
C6D 0.128(8) 0.111(11) 0.098(8) -0.019(7) -0.005(6) 0.072(6)
C6E 0.159(10) 0.070(10) 0.114(10) -0.023(7) -0.061(8) 0.059(7)
C6F 0.182(11) 0.061(8) 0.076(7) 0.016(6) -0.031(7) 0.008(7)
C6G 0.120(6) 0.054(6) 0.074(6) 0.018(4) 0.006(5) 0.006(4)
C7A 0.046(3) 0.046(3) 0.042(3) 0.004(2) 0.006(2) 0.006(2)
C7B 0.044(2) 0.048(3) 0.043(3) 0.006(2) 0.013(2) 0.006(2)
C7C 0.054(3) 0.040(4) 0.064(4) 0.007(3) 0.011(3) 0.008(2)
C7D 0.081(4) 0.052(5) 0.071(5) 0.019(4) 0.013(4) 0.011(3)
C7E 0.071(4) 0.079(6) 0.054(4) 0.023(4) 0.000(3) 0.021(3)
C7F 0.059(3) 0.071(5) 0.062(4) 0.011(4) -0.005(3) -0.002(3)
C7G 0.059(3) 0.053(4) 0.053(4) 0.012(3) 0.002(3) -0.004(3)
C8A 0.047(3) 0.066(4) 0.064(4) 0.004(3) 0.031(3) 0.008(2)
C8B 0.062(3) 0.046(4) 0.083(4) -0.001(3) 0.049(3) 0.008(2)
C8C 0.091(5) 0.044(5) 0.083(5) 0.007(4) 0.030(4) 0.004(3)
C8D 0.095(5) 0.079(7) 0.145(9) 0.044(7) 0.060(6) 0.004(4)
C8E 0.188(11) 0.109(10) 0.217(13) 0.063(9) 0.176(11) 0.046(8)
C8F 0.52(3) 0.082(10) 0.30(2) -0.002(12) 0.36(2) 0.004(15)
C8G 0.37(2) 0.050(6) 0.226(14) -0.037(7) 0.258(16) -0.044(9)
C9A 0.064(3) 0.043(3) 0.030(3) 0.003(2) 0.014(2) 0.000(2)
C9B 0.046(3) 0.054(4) 0.038(3) 0.006(2) 0.017(2) 0.004(2)
C9C 0.061(3) 0.066(5) 0.053(4) 0.019(3) 0.012(3) 0.008(3)
C9D 0.110(6) 0.099(8) 0.058(5) 0.038(5) 0.008(5) -0.004(5)
C9E 0.144(8) 0.111(9) 0.055(5) 0.018(5) 0.050(6) -0.029(6)
C9F 0.095(5) 0.109(8) 0.079(6) 0.003(5) 0.059(5) -0.005(5)
C9G 0.071(4) 0.082(6) 0.074(5) 0.008(4) 0.045(4) 0.018(3)
C10A 0.047(3) 0.037(3) 0.069(4) 0.005(3) 0.025(3) -0.002(2)
C10B 0.053(3) 0.043(3) 0.053(4) 0.012(3) 0.018(3) 0.002(2)
C10C 0.049(3) 0.121(8) 0.057(4) 0.025(4) 0.014(3) -0.002(3)
C10D 0.059(4) 0.146(9) 0.084(6) 0.034(6) 0.034(4) -0.003(4)
C10E 0.105(6) 0.091(7) 0.085(6) 0.034(5) 0.053(5) 0.003(4)
C10F 0.120(6) 0.092(8) 0.064(5) 0.042(5) 0.026(5) 0.013(5)
C10G 0.069(4) 0.065(5) 0.062(4) 0.022(4) 0.009(3) 0.010(3)
C11A 0.044(3) 0.044(3) 0.053(3) 0.001(2) 0.018(2) 0.008(2)
C11B 0.045(2) 0.046(3) 0.052(3) 0.011(2) 0.025(2) 0.011(2)
C11C 0.072(3) 0.053(4) 0.048(3) 0.007(3) 0.024(3) 0.006(3)
C11D 0.112(5) 0.063(5) 0.058(4) -0.010(3) 0.046(4) 0.000(4)
C11E 0.118(6) 0.044(4) 0.094(6) -0.006(4) 0.067(5) 0.009(4)
C11F 0.096(5) 0.048(4) 0.092(6) 0.017(4) 0.051(4) 0.021(3)
C11G 0.071(3) 0.055(4) 0.058(4) 0.011(3) 0.033(3) 0.017(3)
C12A 0.044(2) 0.040(3) 0.059(4) 0.011(3) 0.010(2) 0.003(2)
C12B 0.036(2) 0.048(4) 0.069(4) -0.002(3) 0.011(3) -0.001(2)
C12C 0.060(4) 0.091(7) 0.065(5) -0.004(4) 0.013(3) 0.019(3)
C12D 0.081(6) 0.128(13) 0.123(9) -0.049(8) 0.021(5) 0.022(6)
C12E 0.083(6) 0.062(8) 0.223(16) -0.059(9) 0.021(7) 0.008(5)
C12F 0.076(5) 0.060(7) 0.211(13) 0.030(8) 0.025(7) 0.010(4)
C12G 0.055(3) 0.042(4) 0.128(7) 0.017(4) 0.020(4) 0.010(3)
C13A 0.057(3) 0.049(4) 0.035(3) 0.005(2) 0.012(2) 0.017(2)
C13B 0.056(3) 0.039(3) 0.038(3) 0.004(2) 0.015(2) 0.014(2)
C13C 0.080(4) 0.050(4) 0.048(3) 0.012(3) 0.027(3) 0.020(3)
C13D 0.111(5) 0.080(6) 0.042(4) 0.012(3) 0.038(4) 0.034(4)
C13E 0.116(6) 0.077(7) 0.050(4) -0.011(4) 0.022(4) 0.037(4)
C13F 0.107(5) 0.038(5) 0.101(6) -0.019(4) 0.030(5) 0.004(4)
C13G 0.081(4) 0.046(4) 0.066(4) 0.003(3) 0.026(3) 0.003(3)
C14A 0.065(3) 0.042(4) 0.080(5) -0.006(3) 0.026(3) -0.006(3)
C14B 0.054(3) 0.042(4) 0.111(6) -0.013(4) 0.007(3) 0.002(3)
C14C 0.082(4) 0.133(9) 0.224(11) -0.091(8) -0.017(5) 0.039(4)
C14D 0.134(7) 0.157(14) 0.310(17) -0.130(12) 0.010(9) 0.043(7)
C14E 0.101(8) 0.24(2) 0.27(2) -0.165(18) 0.048(10) -0.008(10)
C14F 0.134(7) 0.157(14) 0.310(17) -0.130(12) 0.010(9) 0.043(7)
C14G 0.082(4) 0.133(9) 0.224(11) -0.091(8) -0.017(5) 0.039(4)
C15A 0.050(3) 0.101(6) 0.048(4) -0.007(3) 0.017(3) 0.002(3)
C15B 0.057(3) 0.060(4) 0.041(3) -0.001(3) 0.016(3) 0.005(3)
C15C 0.072(4) 0.052(4) 0.068(4) -0.005(3) 0.025(3) 0.003(3)
C15D 0.079(5) 0.076(6) 0.085(6) -0.031(5) 0.032(5) -0.011(4)
C15E 0.069(4) 0.120(9) 0.065(5) -0.028(5) 0.015(4) 0.008(5)
C15F 0.096(6) 0.115(9) 0.042(4) 0.007(4) 0.009(4) 0.042(5)
C15G 0.105(5) 0.067(5) 0.052(4) -0.003(3) 0.031(4) 0.005(4)
C16A 0.091(4) 0.033(3) 0.052(3) 0.007(2) 0.033(3) 0.010(3)
C16B 0.064(3) 0.043(3) 0.042(3) 0.009(2) 0.028(3) 0.005(2)
C16C 0.068(4) 0.072(5) 0.050(4) 0.010(3) 0.031(3) 0.008(3)
C16D 0.083(4) 0.072(5) 0.052(4) 0.001(3) 0.025(3) -0.013(4)
C16E 0.118(6) 0.056(5) 0.049(4) -0.005(3) 0.032(4) -0.007(4)
C16F 0.099(5) 0.064(5) 0.064(4) 0.011(4) 0.041(4) 0.029(4)
C16G 0.067(3) 0.053(4) 0.053(4) 0.000(3) 0.025(3) 0.008(3)
C17A 0.076(4) 0.045(4) 0.082(5) 0.018(3) 0.048(4) 0.009(3)
C17B 0.074(4) 0.073(5) 0.057(4) 0.028(4) 0.029(3) 0.002(3)
C17C 0.073(4) 0.080(6) 0.107(6) 0.024(5) 0.050(4) 0.003(4)
C17D 0.075(5) 0.177(14) 0.183(13) 0.101(12) 0.060(7) 0.008(7)
C17E 0.090(7) 0.140(13) 0.167(12) 0.046(10) 0.014(7) -0.057(8)
C17F 0.176(12) 0.166(17) 0.085(8) 0.034(9) 0.008(8) -0.080(11)
C17G 0.141(7) 0.065(6) 0.068(5) 0.012(4) 0.036(5) -0.022(5)
N1 0.049(2) 0.073(4) 0.054(3) -0.001(3) 0.022(2) 0.015(2)
C1N 0.057(3) 0.083(6) 0.062(4) -0.002(3) 0.027(3) 0.019(3)
C2N 0.059(3) 0.073(5) 0.065(4) 0.001(3) 0.032(3) 0.015(3)
C3N 0.083(5) 0.102(8) 0.066(5) -0.002(5) 0.017(4) 0.013(4)
C4N 0.071(5) 0.151(13) 0.099(7) -0.011(7) 0.012(5) -0.001(6)
C5N 0.085(6) 0.115(10) 0.105(7) -0.044(6) 0.035(6) -0.027(6)
C6N 0.111(7) 0.086(7) 0.103(7) -0.013(5) 0.049(6) -0.019(5)
C7N 0.100(5) 0.081(7) 0.064(5) -0.007(4) 0.021(4) 0.004(4)
C8N 0.053(3) 0.078(5) 0.062(4) 0.004(3) 0.020(3) 0.008(3)
C9N 0.076(4) 0.070(5) 0.073(5) 0.000(4) 0.029(4) 0.005(3)
C10N 0.063(3) 0.059(5) 0.082(5) -0.001(4) 0.020(3) 0.018(3)
C11N 0.084(5) 0.102(8) 0.075(6) 0.023(5) 0.016(4) 0.016(4)
C12N 0.074(4) 0.081(6) 0.057(4) 0.001(3) 0.036(3) 0.009(3)
C13N 0.098(5) 0.085(6) 0.063(5) 0.009(4) 0.038(4) 0.009(4)
N2 0.063(3) 0.032(3) 0.067(3) 0.009(2) 0.018(2) 0.0023(19)
C14N 0.073(4) 0.044(4) 0.059(4) 0.016(3) 0.018(3) -0.002(3)
C15N 0.080(4) 0.051(4) 0.064(4) 0.016(3) 0.028(3) -0.005(3)
C16N 0.100(5) 0.075(6) 0.078(5) 0.034(4) 0.045(4) 0.021(4)
C17N 0.161(9) 0.089(8) 0.132(9) 0.069(7) 0.107(8) 0.064(6)
C18N 0.186(11) 0.073(7) 0.137(10) 0.022(7) 0.125(10) 0.007(7)
C19N 0.134(8) 0.091(8) 0.125(8) -0.014(6) 0.082(7) -0.014(6)
C20N 0.088(5) 0.084(7) 0.084(6) 0.000(5) 0.036(4) -0.009(4)
C21N 0.062(3) 0.039(4) 0.087(5) 0.000(3) 0.012(3) -0.003(3)
C22N 0.080(5) 0.061(6) 0.113(7) -0.004(5) -0.005(4) 0.004(4)
C23N 0.074(4) 0.037(3) 0.074(4) 0.020(3) 0.033(3) 0.013(2)
C24N 0.083(4) 0.056(5) 0.062(4) 0.019(3) 0.019(3) 0.014(3)
C25N 0.079(4) 0.034(4) 0.080(5) 0.011(3) 0.013(4) 0.009(3)
C26N 0.081(4) 0.060(6) 0.095(6) 0.004(4) 0.023(4) 0.023(3)
C1L 0.088(5) 0.085(7) 0.107(7) 0.014(5) 0.044(5) 0.025(4)
O1L 0.082(4) 0.093(5) 0.100(4) 0.016(3) 0.049(3) 0.021(3)
C2L 0.082(6) 0.125(13) 0.268(18) -0.018(12) 0.062(9) -0.003(7)
O2L 0.070(4) 0.130(7) 0.137(6) -0.017(5) 0.030(4) 0.028(4)
C3L 0.162(10) 0.055(9) 0.25(2) 0.034(11) -0.008(11) 0.008(7)
O3L 0.137(5) 0.111(7) 0.190(10) 0.081(7) -0.022(6) -0.040(5)
C4L 0.227(17) 0.153(18) 0.25(2) 0.068(16) 0.104(16) -0.037(14)
O4L 0.148(7) 0.212(15) 0.205(11) 0.049(10) 0.068(7) 0.006(7)
C5L 0.214(19) 0.17(3) 0.44(4) -0.01(3) 0.18(3) 0.083(17)
O5L 0.240(15) 0.158(18) 0.48(3) 0.050(19) 0.161(18) -0.014(12)

loop_
_atom_type_symbol
_atom_type_description
_atom_type_scat_dispersion_real
_atom_type_scat_dispersion_imag
_atom_type_scat_source
C C 0.0033 0.0016 'International Tables Vol C Tables 4.2.6.8 and 6.1.1.4'
H H 0.0000 0.0000 'International Tables Vol C Tables 4.2.6.8 and 6.1.1.4'
N N 0.0061 0.0033 'International Tables Vol C Tables 4.2.6.8 and 6.1.1.4'
S S 0.1246 0.1234 'International Tables Vol C Tables 4.2.6.8 and 6.1.1.4'
Zn Zn 0.2839 1.4301 'International Tables Vol C Tables 4.2.6.8 and 6.1.1.4'
O O 0.0106 0.0060 'International Tables Vol C Tables 4.2.6.8 and 6.1.1.4'

loop_
_geom_angle_atom_site_label_1
_geom_angle_atom_site_label_2
_geom_angle_atom_site_label_3
_geom_angle
_geom_angle_site_symmetry_1
_geom_angle_site_symmetry_3
_geom_angle_publ_flag
S8 Zn1 S1 110.28(5) . . y
S8 Zn1 S10 108.41(6) . . y
S1 Zn1 S10 105.30(5) . . y
S8 Zn1 S9 105.28(6) . . y
S1 Zn1 S9 112.51(4) . . y
S10 Zn1 S9 115.05(5) . . y
S2 Zn2 S4 104.27(5) . . y
S2 Zn2 S1 107.89(5) . . y
S4 Zn2 S1 106.04(5) . . y
S2 Zn2 S3 108.38(5) . . y
S4 Zn2 S3 116.13(5) . . y
S1 Zn2 S3 113.49(5) . . y
S6 Zn3 S5 108.75(6) . . y
S6 Zn3 S7 106.03(6) . . y
S5 Zn3 S7 109.62(5) . . y
S6 Zn3 S1 104.51(5) . . y
S5 Zn3 S1 112.88(5) . . y
S7 Zn3 S1 114.57(5) . . y
S17 Zn4 S13 107.17(6) . . y
S17 Zn4 S4 110.29(6) . . y
S13 Zn4 S4 109.63(6) . . y
S17 Zn4 S5 105.90(6) . . y
S13 Zn4 S5 116.34(5) . . y
S4 Zn4 S5 107.39(6) . . y
S16 Zn5 S8 119.85(5) . . y
S16 Zn5 S2 108.57(6) . . y
S8 Zn5 S2 98.78(5) . . y
S16 Zn5 S6 95.23(6) . . y
S8 Zn5 S6 109.63(6) . . y
S2 Zn5 S6 126.67(5) . . y
S11 Zn6 S9 97.32(6) . . y
S11 Zn6 S3 107.54(5) . . y
S9 Zn6 S3 118.71(5) . . y
S11 Zn6 S12 118.34(6) . . y
S9 Zn6 S12 107.42(5) . . y
S3 Zn6 S12 107.84(5) . . y
S1 Zn7 S13 103.44(5) . . y
S1 Zn7 S14 110.34(5) . . y
S13 Zn7 S14 107.45(5) . . y
S1 Zn7 S11 109.13(5) . . y
S13 Zn7 S11 113.83(5) . . y
S14 Zn7 S11 112.28(6) . . y
S14 Zn8 S10 109.40(6) . . y
S14 Zn8 S15 115.60(6) . . y
S10 Zn8 S15 104.14(6) . . y
S14 Zn8 S7 105.34(5) . . y
S10 Zn8 S7 115.53(6) . . y
S15 Zn8 S7 107.17(6) . . y
Zn7 S1 Zn1 105.93(5) . . y
Zn7 S1 Zn2 109.46(5) . . y
Zn1 S1 Zn2 106.92(5) . . y
Zn7 S1 Zn3 107.55(5) . . y
Zn1 S1 Zn3 112.11(4) . . y
Zn2 S1 Zn3 114.51(5) . . y
C2A S2 Zn2 106.26(15) . . y
C2A S2 Zn5 98.26(17) . . y
Zn2 S2 Zn5 105.59(6) . . y
C3A S3 Zn6 99.04(18) . . y
C3A S3 Zn2 114.0(2) . . y
Zn6 S3 Zn2 106.65(5) . . y
C4A S4 Zn2 106.2(2) . . y
C4A S4 Zn4 113.01(18) . . y
Zn2 S4 Zn4 107.75(5) . . y
C5A S5 Zn3 107.2(2) . . y
C5A S5 Zn4 112.52(19) . . y
Zn3 S5 Zn4 100.35(6) . . y
C6A S6 Zn3 107.49(19) . . y
C6A S6 Zn5 109.7(2) . . y
Zn3 S6 Zn5 107.58(7) . . y
C7A S7 Zn8 101.3(2) . . y
C7A S7 Zn3 111.75(19) . . y
Zn8 S7 Zn3 101.78(6) . . y
C8A S8 Zn1 102.8(2) . . y
C8A S8 Zn5 98.2(2) . . y
Zn1 S8 Zn5 104.40(5) . . y
C9A S9 Zn6 96.44(18) . . y
C9A S9 Zn1 112.0(2) . . y
Zn6 S9 Zn1 109.79(5) . . y
C10A S10 Zn8 106.7(2) . . y
C10A S10 Zn1 102.08(19) . . y
Zn8 S10 Zn1 113.47(5) . . y
C11A S11 Zn6 93.99(19) . . y
C11A S11 Zn7 107.6(2) . . y
Zn6 S11 Zn7 114.30(6) . . y
C12A S12 Zn6 109.43(19) . . y
C13A S13 Zn7 104.44(16) . . y
C13A S13 Zn4 93.5(2) . . y
Zn7 S13 Zn4 113.94(5) . . y
C14A S14 Zn8 103.89(19) . . y
C14A S14 Zn7 103.3(2) . . y
Zn8 S14 Zn7 110.32(6) . . y
C15A S15 Zn8 105.2(2) . . y
C16A S16 Zn5 97.5(2) . . y
C17A S17 Zn4 108.21(17) . . y
C2B C2A S2 107.8(3) . . y
C2C C2B C2G 114.2(5) . . y
C2C C2B C2A 119.2(4) . . y
C2G C2B C2A 126.5(4) . . y
C2B C2C C2D 119.4(5) . . y
C2E C2D C2C 126.8(5) . . y
C2F C2E C2D 114.7(6) . . y
C2E C2F C2G 118.9(5) . . y
C2B C2G C2F 125.9(5) . . y
C3B C3A S3 118.2(3) . . y
C3G C3B C3C 119.1(5) . . y
C3G C3B C3A 118.3(6) . . y
C3C C3B C3A 122.6(5) . . y
C3D C3C C3B 124.6(7) . . y
C3E C3D C3C 114.0(8) . . y
C3D C3E C3F 121.6(6) . . y
C3G C3F C3E 123.3(8) . . y
C3B C3G C3F 117.4(8) . . y
C4B C4A S4 116.1(4) . . y
C4C C4B C4G 121.6(6) . . y
C4C C4B C4A 116.3(6) . . y
C4G C4B C4A 122.0(6) . . y
C4D C4C C4B 117.1(8) . . y
C4C C4D C4E 120.8(9) . . y
C4F C4E C4D 124.0(8) . . y
C4G C4F C4E 116.9(8) . . y
C4F C4G C4B 119.5(8) . . y
C5B C5A S5 119.7(5) . . y
C5G C5B C5C 112.5(8) . . y
C5G C5B C5A 122.5(6) . . y
C5C C5B C5A 125.0(6) . . y
C5B C5C C5D 125.9(8) . . y
C5E C5D C5C 122.0(8) . . y
C5D C5E C5F 114.9(10) . . y
C5E C5F C5G 121.8(8) . . y
C5B C5G C5F 122.2(7) . . y
C6B C6A S6 114.4(4) . . y
C6C C6B C6G 113.5(8) . . y
C6C C6B C6A 119.5(7) . . y
C6G C6B C6A 126.9(6) . . y
C6B C6C C6D 119.6(10) . . y
C6E C6D C6C 127.0(10) . . y
C6F C6E C6D 114.1(9) . . y
C6E C6F C6G 119.8(10) . . y
C6B C6G C6F 125.9(9) . . y
C7B C7A S7 115.2(3) . . y
C7C C7B C7G 113.2(6) . . y
C7C C7B C7A 124.6(5) . . y
C7G C7B C7A 122.1(5) . . y
C7B C7C C7D 124.9(6) . . y
C7E C7D C7C 121.6(7) . . y
C7D C7E C7F 113.9(7) . . y
C7E C7F C7G 124.4(6) . . y
C7B C7G C7F 122.0(6) . . y
C8B C8A S8 105.1(5) . . y
C8G C8B C8C 116.2(7) . . y
C8G C8B C8A 118.0(7) . . y
C8C C8B C8A 125.6(6) . . y
C8D C8C C8B 125.6(8) . . y
C8E C8D C8C 116.7(9) . . y
C8D C8E C8F 118.7(9) . . y
C8E C8F C8G 124.6(12) . . y
C8B C8G C8F 117.6(10) . . y
C9B C9A S9 113.0(4) . . y
C9G C9B C9C 120.0(5) . . y
C9G C9B C9A 115.0(6) . . y
C9C C9B C9A 125.0(4) . . y
C9D C9C C9B 125.2(6) . . y
C9E C9D C9C 114.0(9) . . y
C9D C9E C9F 122.0(7) . . y
C9G C9F C9E 124.1(7) . . y
C9B C9G C9F 114.6(8) . . y
C10B C10A S10 116.3(4) . . y
C10G C10B C10C 124.5(5) . . y
C10G C10B C10A 119.6(5) . . y
C10C C10B C10A 115.9(6) . . y
C10D C10C C10B 115.6(7) . . y
C10C C10D C10E 119.2(7) . . y
C10F C10E C10D 124.8(6) . . y
C10G C10F C10E 118.0(7) . . y
C10F C10G C10B 117.9(6) . . y
C11B C11A S11 108.3(4) . . y
C11A C11B C11C 114.7(6) . . y
C11A C11B C11G 120.0(5) . . y
C11C C11B C11G 125.3(5) . . y
C11D C11C C11B 113.7(7) . . y
C11C C11D C11E 121.3(7) . . y
C11F C11E C11D 126.0(7) . . y
C11G C11F C11E 113.1(7) . . y
C11F C11G C11B 120.7(7) . . y
C12B C12A S12 113.5(4) . . y
C12C C12B C12A 114.5(7) . . y
C12C C12B C12G 120.4(7) . . y
C12A C12B C12G 125.1(5) . . y
C12B C12C C12D 114.6(10) . . y
C12C C12D C12E 124.5(11) . . y
C12F C12E C12D 123.4(11) . . y
C12G C12F C12E 111.5(11) . . y
C12F C12G C12B 125.4(9) . . y
C13B C13A S13 110.9(4) . . y
C13G C13B C13C 124.1(5) . . y
C13G C13B C13A 119.6(5) . . y
C13C C13B C13A 116.3(5) . . y
C13D C13C C13B 117.2(7) . . y
C13C C13D C13E 118.0(6) . . y
C13F C13E C13D 124.9(6) . . y
C13G C13F C13E 116.8(8) . . y
C13F C13G C13B 118.9(7) . . y
C14B C14A S14 112.4(6) . . y
C14A C14B C14C 120.9(5) . . y
C14A C14B C14G 119.1(5) . . y
C14C C14B C14G 120.0 . . y
C14B C14C C14D 120.0 . . y
C14E C14D C14C 120.0 . . y
C14F C14E C14D 120.0 . . y
C14E C14F C14G 120.0 . . y
C14F C14G C14B 120.0 . . y
C15B C15A S15 115.8(3) . . y
C15C C15B C15G 115.8(6) . . y
C15C C15B C15A 118.3(7) . . y
C15G C15B C15A 125.9(6) . . y
C15B C15C C15D 120.5(8) . . y
C15C C15D C15E 122.9(8) . . y
C15F C15E C15D 120.6(8) . . y
C15E C15F C15G 116.5(9) . . y
C15F C15G C15B 123.7(7) . . y
C16B C16A S16 107.1(4) . . y
C16G C16B C16A 117.2(6) . . y
C16G C16B C16C 122.7(6) . . y
C16A C16B C16C 120.1(6) . . y
C16D C16C C16B 120.2(7) . . y
C16C C16D C16E 116.4(7) . . y
C16D C16E C16F 124.7(7) . . y
C16G C16F C16E 119.3(7) . . y
C16F C16G C16B 116.5(7) . . y
C17B C17A S17 114.3(5) . . y
C17C C17B C17G 115.6(7) . . y
C17C C17B C17A 120.5(8) . . y
C17G C17B C17A 123.8(7) . . y
C17B C17C C17D 119.1(10) . . y
C17E C17D C17C 124.7(12) . . y
C17F C17E C17D 114.9(10) . . y
C17E C17F C17G 121.7(14) . . y
C17B C17G C17F 123.7(10) . . y
C1N N1 C12N 108.3(6) . . y
C1N N1 C8N 106.2(4) . . y
C12N N1 C8N 109.2(5) . . y
C1N N1 C10N 108.2(5) . . y
C12N N1 C10N 112.0(4) . . y
C8N N1 C10N 112.6(5) . . y
N1 C1N C2N 115.7(4) . . y
C7N C2N C1N 118.1(7) . . y
C7N C2N C3N 119.6(7) . . y
C1N C2N C3N 122.3(7) . . y
C4N C3N C2N 122.3(11) . . y
C3N C4N C5N 116.3(11) . . y
C4N C5N C6N 122.5(8) . . y
C7N C6N C5N 119.9(10) . . y
C6N C7N C2N 119.3(10) . . y
C9N C8N N1 115.9(5) . . y
C11N C10N N1 120.4(5) . . y
N1 C12N C13N 118.2(5) . . y
C25N N2 C14N 102.1(4) . . y
C25N N2 C21N 108.3(5) . . y
C14N N2 C21N 111.1(5) . . y
C25N N2 C23N 112.9(5) . . y
C14N N2 C23N 111.6(4) . . y
C21N N2 C23N 110.6(4) . . y
C15N C14N N2 111.4(5) . . y
C20N C15N C14N 115.3(7) . . y
C20N C15N C16N 124.6(7) . . y
C14N C15N C16N 120.1(7) . . y
C17N C16N C15N 118.9(9) . . y
C16N C17N C18N 114.0(10) . . y
C17N C18N C19N 127.5(10) . . y
C20N C19N C18N 120.4(11) . . y
C19N C20N C15N 114.6(10) . . y
N2 C21N C22N 118.1(5) . . y
C24N C23N N2 119.7(5) . . y
N2 C25N C26N 110.3(5) . . y

loop_
_geom_bond_atom_site_label_1
_geom_bond_atom_site_label_2
_geom_bond_distance
_geom_bond_site_symmetry_2
_geom_bond_publ_flag
Zn1 S8 2.1824(15) . y
Zn1 S1 2.3046(11) . y
Zn1 S10 2.4298(16) . y
Zn1 S9 2.5336(16) . y
Zn2 S2 2.1711(14) . y
Zn2 S4 2.3383(13) . y
Zn2 S1 2.4288(15) . y
Zn2 S3 2.5275(16) . y
Zn3 S6 2.1478(15) . y
Zn3 S5 2.3200(13) . y
Zn3 S7 2.4127(17) . y
Zn3 S1 2.5570(15) . y
Zn4 S17 2.2146(13) . y
Zn4 S13 2.3435(16) . y
Zn4 S4 2.3578(17) . y
Zn4 S5 2.4133(16) . y
Zn5 S16 2.1744(16) . y
Zn5 S8 2.3850(15) . y
Zn5 S2 2.4271(14) . y
Zn5 S6 2.4907(17) . y
Zn6 S11 2.3016(16) . y
Zn6 S9 2.3043(12) . y
Zn6 S3 2.3787(15) . y
Zn6 S12 2.4759(16) . y
Zn7 S1 2.1859(14) . y
Zn7 S13 2.3095(12) . y
Zn7 S14 2.4336(17) . y
Zn7 S11 2.5277(16) . y
Zn8 S14 2.2454(15) . y
Zn8 S10 2.3332(15) . y
Zn8 S15 2.3627(16) . y
Zn8 S7 2.4000(16) . y
S2 C2A 1.888(5) . y
S3 C3A 1.825(5) . y
S4 C4A 1.873(5) . y
S5 C5A 1.885(7) . y
S6 C6A 1.891(6) . y
S7 C7A 1.783(5) . y
S8 C8A 1.915(6) . y
S9 C9A 1.815(5) . y
S10 C10A 1.873(6) . y
S11 C11A 1.821(4) . y
S12 C12A 1.839(5) . y
S13 C13A 1.958(6) . y
S14 C14A 1.884(7) . y
S15 C15A 1.770(6) . y
S16 C16A 1.894(6) . y
S17 C17A 1.834(6) . y
C2A C2B 1.519(7) . y
C2B C2C 1.269(7) . y
C2B C2G 1.412(7) . y
C2C C2D 1.402(8) . y
C2D C2E 1.392(8) . y
C2E C2F 1.270(9) . y
C2F C2G 1.418(8) . y
C3A C3B 1.546(7) . y
C3B C3G 1.378(8) . y
C3B C3C 1.508(9) . y
C3C C3D 1.429(10) . y
C3D C3E 1.421(15) . y
C3E C3F 1.462(15) . y
C3F C3G 1.423(11) . y
C4A C4B 1.493(8) . y
C4B C4C 1.449(10) . y
C4B C4G 1.482(9) . y
C4C C4D 1.381(11) . y
C4D C4E 1.430(14) . y
C4E C4F 1.422(14) . y
C4F C4G 1.402(12) . y
C5A C5B 1.600(9) . y
C5B C5G 1.338(9) . y
C5B C5C 1.362(8) . y
C5C C5D 1.455(13) . y
C5D C5E 1.283(13) . y
C5E C5F 1.396(14) . y
C5F C5G 1.479(14) . y
C6A C6B 1.613(10) . y
C6B C6C 1.319(10) . y
C6B C6G 1.441(11) . y
C6C C6D 1.472(14) . y
C6D C6E 1.406(18) . y
C6E C6F 1.315(16) . y
C6F C6G 1.473(15) . y
C7A C7B 1.630(8) . y
C7B C7C 1.374(8) . y
C7B C7G 1.395(8) . y
C7C C7D 1.513(10) . y
C7D C7E 1.376(11) . y
C7E C7F 1.386(11) . y
C7F C7G 1.498(10) . y
C8A C8B 1.482(8) . y
C8B C8G 1.232(11) . y
C8B C8C 1.372(10) . y
C8C C8D 1.355(10) . y
C8D C8E 1.236(16) . y
C8E C8F 1.325(18) . y
C8F C8G 1.383(13) . y
C9A C9B 1.544(7) . y
C9B C9G 1.373(7) . y
C9B C9C 1.471(9) . y
C9C C9D 1.417(10) . y
C9D C9E 1.342(12) . y
C9E C9F 1.468(15) . y
C9F C9G 1.417(12) . y
C10A C10B 1.462(6) . y
C10B C10G 1.431(9) . y
C10B C10C 1.454(9) . y
C10C C10D 1.347(8) . y
C10D C10E 1.428(12) . y
C10E C10F 1.397(12) . y
C10F C10G 1.347(9) . y
C11A C11B 1.396(8) . y
C11B C11C 1.414(8) . y
C11B C11G 1.453(9) . y
C11C C11D 1.283(10) . y
C11D C11E 1.434(12) . y
C11E C11F 1.414(12) . y
C11F C11G 1.298(10) . y
C12A C12B 1.435(8) . y
C12B C12C 1.314(9) . y
C12B C12G 1.449(10) . y
C12C C12D 1.349(16) . y
C12D C12E 1.38(2) . y
C12E C12F 1.354(19) . y
C12F C12G 1.342(12) . y
C13A C13B 1.384(7) . y
C13B C13G 1.348(9) . y
C13B C13C 1.358(7) . y
C13C C13D 1.288(9) . y
C13D C13E 1.372(13) . y
C13E C13F 1.332(11) . y
C13F C13G 1.302(10) . y
C14A C14B 1.314(8) . y
C14B C14C 1.3900 . y
C14B C14G 1.3900 . y
C14C C14D 1.3900 . y
C14D C14E 1.3900 . y
C14E C14F 1.3900 . y
C14F C14G 1.3900 . y
C15A C15B 1.578(9) . y
C15B C15C 1.378(9) . y
C15B C15G 1.495(11) . y
C15C C15D 1.420(11) . y
C15D C15E 1.456(15) . y
C15E C15F 1.350(15) . y
C15F C15G 1.479(12) . y
C16A C16B 1.435(8) . y
C16B C16G 1.412(9) . y
C16B C16C 1.451(9) . y
C16C C16D 1.308(10) . y
C16D C16E 1.370(12) . y
C16E C16F 1.452(11) . y
C16F C16G 1.306(10) . y
C17A C17B 1.500(8) . y
C17B C17C 1.294(10) . y
C17B C17G 1.330(11) . y
C17C C17D 1.418(12) . y
C17D C17E 1.30(2) . y
C17E C17F 1.29(2) . y
C17F C17G 1.372(13) . y
N1 C1N 1.429(8) . y
N1 C12N 1.490(8) . y
N1 C8N 1.551(8) . y
N1 C10N 1.631(9) . y
C1N C2N 1.518(10) . y
C2N C7N 1.403(13) . y
C2N C3N 1.527(12) . y
C3N C4N 1.347(13) . y
C4N C5N 1.435(19) . y
C5N C6N 1.486(17) . y
C6N C7N 1.370(12) . y
C8N C9N 1.396(10) . y
C10N C11N 1.534(11) . y
C12N C13N 1.659(12) . y
N2 C25N 1.422(9) . y
N2 C14N 1.483(7) . y
N2 C21N 1.562(8) . y
N2 C23N 1.641(8) . y
C14N C15N 1.396(10) . y
C15N C20N 1.393(11) . y
C15N C16N 1.494(11) . y
C16N C17N 1.330(12) . y
C17N C18N 1.371(16) . y
C18N C19N 1.434(17) . y
C19N C20N 1.303(14) . y
C21N C22N 1.648(12) . y
C23N C24N 1.534(10) . y
C25N C26N 1.460(9) . y
C1L O1L 1.461(11) . y
C2L O2L 1.327(14) . y
C3L O3L 1.448(16) . y
C4L O4L 1.435(19) . y
C5L O5L 1.33(2) . y
